data_4304106
loop_
_publ_author_name
'Shigehisa Akine'
'Ayako Akimoto'
'Takuya Shiga'
'Hiroki Oshio'
'Tatsuya Nabeshima'

_publ_contact_author_address
;
Tsukuba, Ibaraki 305-8571, Japan
;
_publ_contact_author_email nabesima@chem.tsukuba.ac.jp
_publ_contact_author_fax +81-29-853-4507
_publ_contact_author_name 'Tatsuya Nabeshima'
_publ_contact_author_phone +81-29-853-4507
_publ_section_title
;
Synthesis, Stability, and Complexation Behavior of Isolable Salen-Type
N2S2 and N2SO Ligands Based on Thiol and Oxime Functionalities
;
_journal_name_full 'Inorganic Chemistry'
_journal_page_first 875
_journal_page_last 885
_journal_paper_doi 10.1021/ic701525c
_journal_volume 47
_journal_year 2008
_chemical_formula_moiety C16H14N2NiO2S2
_chemical_formula_sum 'C16 H14 N2 Ni O2 S2'
_chemical_formula_weight 389.12
_chemical_name_common '[Ni(tsalamo)]'
_chemical_name_systematic
; 
 ? 
;
_space_group_IT_number 14
_symmetry_cell_setting monoclinic
_symmetry_space_group_name_Hall '-P 2yab'
_symmetry_space_group_name_H-M 'P 1 21/a 1'
_atom_sites_solution_hydrogens geom
_atom_sites_solution_primary direct
_atom_sites_solution_secondary difmap
_audit_creation_method SHELXL-97
_cell_angle_alpha 90.00
_cell_angle_beta 94.882(3)
_cell_angle_gamma 90.00
_cell_formula_units_Z 4
_cell_length_a 8.0198(7)
_cell_length_b 19.6504(14)
_cell_length_c 9.8681(7)
_cell_measurement_reflns_used 13596
_cell_measurement_temperature 150
_cell_measurement_theta_max 27.00
_cell_measurement_theta_min 2.07
_cell_volume 1549.5(2)
_computing_cell_refinement 'Rapid AUTO (Rigaku Corp.)'
_computing_data_collection 'Rapid AUTO (Rigaku Corp.)'
_computing_data_reduction 'Rapid AUTO (Rigaku Corp.)'
_computing_molecular_graphics ORTEP-3
_computing_publication_material ORTEP-3
_computing_structure_refinement 'SHELXL-97 (Sheldrick, 1997)'
_computing_structure_solution 'DIRDIF99 (Beurskens et al., 1999)'
_diffrn_ambient_temperature 150
_diffrn_measured_fraction_theta_full 0.998
_diffrn_measured_fraction_theta_max 0.998
_diffrn_measurement_device_type 'Rigaku R-AXIS Rapid'
_diffrn_measurement_method IP
_diffrn_radiation_monochromator graphite
_diffrn_radiation_source 'fine-focus sealed tube'
_diffrn_radiation_type MoK\a
_diffrn_radiation_wavelength 0.71069
_diffrn_reflns_av_R_equivalents 0.0605
_diffrn_reflns_av_sigmaI/netI 0.0354
_diffrn_reflns_limit_h_max 10
_diffrn_reflns_limit_h_min -10
_diffrn_reflns_limit_k_max 25
_diffrn_reflns_limit_k_min -25
_diffrn_reflns_limit_l_max 12
_diffrn_reflns_limit_l_min -12
_diffrn_reflns_number 13596
_diffrn_reflns_theta_full 27.00
_diffrn_reflns_theta_max 27.00
_diffrn_reflns_theta_min 2.07
_diffrn_standards_decay_% 0
_diffrn_standards_interval_count 0
_diffrn_standards_interval_time 0
_diffrn_standards_number 0
_exptl_absorpt_coefficient_mu 1.531
_exptl_absorpt_correction_T_max 0.8620
_exptl_absorpt_correction_T_min 0.5458
_exptl_absorpt_correction_type multi-scan
_exptl_absorpt_process_details 'Rapid AUTO (Rigaku Corp.)'
_exptl_crystal_colour 'dark brown'
_exptl_crystal_density_diffrn 1.668
_exptl_crystal_density_method 'not measured'
_exptl_crystal_description prismatic
_exptl_crystal_F_000 800
_exptl_crystal_size_max 0.45
_exptl_crystal_size_mid 0.30
_exptl_crystal_size_min 0.10
_refine_diff_density_max 1.003
_refine_diff_density_min -0.432
_refine_diff_density_rms 0.109
_refine_ls_extinction_method none
_refine_ls_goodness_of_fit_ref 1.040
_refine_ls_hydrogen_treatment mixed
_refine_ls_matrix_type full
_refine_ls_number_parameters 208
_refine_ls_number_reflns 3377
_refine_ls_number_restraints 0
_refine_ls_restrained_S_all 1.040
_refine_ls_R_factor_all 0.0469
_refine_ls_R_factor_gt 0.0443
_refine_ls_shift/su_max 0.000
_refine_ls_shift/su_mean 0.000
_refine_ls_structure_factor_coef Fsqd
_refine_ls_weighting_details 'calc w=1/[\s^2^(Fo^2^)+(0.0700P)^2^+1.0058P] where P=(Fo^2^+2Fc^2^)/3'
_refine_ls_weighting_scheme calc
_refine_ls_wR_factor_gt 0.1112
_refine_ls_wR_factor_ref 0.1136
_reflns_number_gt 3181
_reflns_number_total 3377
_reflns_threshold_expression >2sigma(I)
_cod_data_source_file ic701525c-file003_1.cif
_cod_data_source_block Ni(L1)
_cod_original_sg_symbol_H-M 'P 21/a'
_cod_database_code 4304106

loop_
_symmetry_equiv_pos_as_xyz
'x, y, z'
'-x+1/2, y+1/2, -z'
'-x, -y, -z'
'x-1/2, -y-1/2, z'

loop_
_atom_site_label
_atom_site_type_symbol
_atom_site_fract_x
_atom_site_fract_y
_atom_site_fract_z
_atom_site_U_iso_or_equiv
_atom_site_adp_type
_atom_site_occupancy
_atom_site_symmetry_multiplicity
_atom_site_calc_flag
_atom_site_refinement_flags
_atom_site_disorder_assembly
_atom_site_disorder_group
Ni1 Ni 0.12200(3) 0.143135(14) 0.29987(3) 0.02387(13) Uani 1 1 d . . .
C1 C 0.2037(3) 0.29453(12) 0.1319(2) 0.0267(4) Uani 1 1 d . . .
C2 C 0.2703(3) 0.23748(12) 0.0684(2) 0.0262(4) Uani 1 1 d . . .
C3 C 0.3526(3) 0.24862(13) -0.0502(2) 0.0300(5) Uani 1 1 d . . .
H1 H 0.4028 0.2113 -0.0924 0.036 Uiso 1 1 calc R . .
C4 C 0.3618(3) 0.31286(14) -0.1063(2) 0.0334(5) Uani 1 1 d . . .
H2 H 0.4187 0.3191 -0.1860 0.040 Uiso 1 1 calc R . .
C5 C 0.2880(3) 0.36868(14) -0.0468(3) 0.0332(5) Uani 1 1 d . . .
H3 H 0.2913 0.4125 -0.0872 0.040 Uiso 1 1 calc R . .
C6 C 0.2106(3) 0.35928(12) 0.0709(3) 0.0293(5) Uani 1 1 d . . .
H4 H 0.1609 0.3971 0.1119 0.035 Uiso 1 1 calc R . .
S1 S 0.25324(7) 0.15382(3) 0.12112(6) 0.02842(16) Uani 1 1 d . . .
C7 C 0.1310(3) 0.29157(12) 0.2591(2) 0.0257(4) Uani 1 1 d . . .
H5 H 0.0966 0.3337 0.2948 0.031 Uiso 1 1 calc R . .
N1 N 0.1068(2) 0.23813(10) 0.33098(19) 0.0260(4) Uani 1 1 d . . .
O1 O 0.0334(2) 0.25853(9) 0.45282(16) 0.0290(4) Uani 1 1 d . . .
C8 C 0.1581(3) 0.25529(13) 0.5666(2) 0.0312(5) Uani 1 1 d . . .
H6 H 0.1101 0.2728 0.6489 0.037 Uiso 1 1 calc R . .
H7 H 0.2540 0.2847 0.5483 0.037 Uiso 1 1 calc R . .
C9 C 0.2188(3) 0.18360(13) 0.5921(2) 0.0326(5) Uani 1 1 d . . .
H8 H 0.2887 0.1694 0.5191 0.039 Uiso 1 1 calc R . .
H9 H 0.2884 0.1815 0.6798 0.039 Uiso 1 1 calc R . .
O2 O 0.0794(2) 0.13862(9) 0.59569(17) 0.0334(4) Uani 1 1 d . . .
N2 N 0.0181(2) 0.11702(10) 0.46331(18) 0.0266(4) Uani 1 1 d . . .
C10 C -0.1094(3) 0.07818(12) 0.4728(2) 0.0287(5) Uani 1 1 d . . .
H10 H -0.1550 0.0750 0.5583 0.034 Uiso 1 1 calc R . .
C11 C -0.1873(3) 0.03918(12) 0.3605(2) 0.0277(4) Uani 1 1 d . . .
C12 C -0.0970(3) 0.01538(12) 0.2535(2) 0.0271(4) Uani 1 1 d . . .
C13 C -0.1790(3) -0.02696(12) 0.1544(2) 0.0304(5) Uani 1 1 d . . .
H11 H -0.1194 -0.0443 0.0828 0.036 Uiso 1 1 calc R . .
C14 C -0.3461(3) -0.04371(13) 0.1602(3) 0.0349(5) Uani 1 1 d . . .
H12 H -0.4001 -0.0719 0.0916 0.042 Uiso 1 1 calc R . .
C15 C -0.4358(3) -0.01983(14) 0.2651(3) 0.0365(5) Uani 1 1 d . . .
H13 H -0.5506 -0.0311 0.2678 0.044 Uiso 1 1 calc R . .
C16 C -0.3558(3) 0.02040(13) 0.3654(3) 0.0336(5) Uani 1 1 d . . .
H14 H -0.4155 0.0356 0.4388 0.040 Uiso 1 1 calc R . .
S2 S 0.11489(7) 0.03510(3) 0.24223(6) 0.02838(16) Uani 1 1 d . . .

loop_
_atom_site_aniso_label
_atom_site_aniso_U_11
_atom_site_aniso_U_22
_atom_site_aniso_U_33
_atom_site_aniso_U_23
_atom_site_aniso_U_13
_atom_site_aniso_U_12
Ni1 0.02383(18) 0.0243(2) 0.02369(19) 0.00017(10) 0.00338(12) -0.00124(10)
C1 0.0236(9) 0.0289(11) 0.0269(10) -0.0005(9) -0.0010(8) -0.0031(8)
C2 0.0231(9) 0.0297(12) 0.0252(10) 0.0006(9) -0.0015(8) -0.0032(8)
C3 0.0290(11) 0.0345(13) 0.0265(11) 0.0001(10) 0.0025(9) -0.0016(9)
C4 0.0308(11) 0.0408(14) 0.0287(11) 0.0052(10) 0.0026(9) -0.0060(10)
C5 0.0322(12) 0.0325(12) 0.0344(12) 0.0090(10) 0.0006(9) -0.0061(10)
C6 0.0289(11) 0.0258(12) 0.0322(12) -0.0005(9) -0.0021(9) -0.0027(8)
S1 0.0327(3) 0.0267(3) 0.0269(3) -0.0005(2) 0.0080(2) -0.0011(2)
C7 0.0236(9) 0.0248(11) 0.0286(10) -0.0018(9) 0.0010(8) -0.0007(8)
N1 0.0242(8) 0.0293(10) 0.0249(9) -0.0029(8) 0.0039(7) -0.0014(7)
O1 0.0294(8) 0.0328(9) 0.0257(7) -0.0029(7) 0.0066(6) 0.0027(6)
C8 0.0342(11) 0.0341(13) 0.0254(10) -0.0058(9) 0.0032(9) -0.0051(9)
C9 0.0295(11) 0.0398(14) 0.0278(11) 0.0005(10) -0.0015(8) -0.0060(10)
O2 0.0403(9) 0.0377(10) 0.0220(8) 0.0000(7) 0.0009(7) -0.0099(7)
N2 0.0302(9) 0.0258(10) 0.0236(9) 0.0005(7) 0.0010(7) -0.0018(7)
C10 0.0298(11) 0.0293(11) 0.0277(10) 0.0041(9) 0.0057(8) 0.0005(9)
C11 0.0281(10) 0.0264(11) 0.0289(11) 0.0050(9) 0.0033(8) -0.0003(8)
C12 0.0258(10) 0.0229(10) 0.0324(11) 0.0037(9) 0.0016(8) 0.0007(8)
C13 0.0322(11) 0.0273(11) 0.0316(11) -0.0015(9) 0.0026(9) 0.0020(9)
C14 0.0333(11) 0.0312(12) 0.0391(13) -0.0032(10) -0.0034(10) -0.0026(10)
C15 0.0263(11) 0.0364(13) 0.0467(14) -0.0021(11) 0.0027(10) -0.0052(10)
C16 0.0300(11) 0.0355(13) 0.0364(12) 0.0001(10) 0.0084(9) -0.0013(10)
S2 0.0261(3) 0.0253(3) 0.0345(3) -0.0009(2) 0.0072(2) -0.00051(19)

loop_
_atom_type_symbol
_atom_type_description
_atom_type_scat_dispersion_real
_atom_type_scat_dispersion_imag
_atom_type_scat_source
C C 0.0033 0.0016 'International Tables Vol C Tables 4.2.6.8 and 6.1.1.4'
H H 0.0000 0.0000 'International Tables Vol C Tables 4.2.6.8 and 6.1.1.4'
N N 0.0061 0.0033 'International Tables Vol C Tables 4.2.6.8 and 6.1.1.4'
O O 0.0106 0.0060 'International Tables Vol C Tables 4.2.6.8 and 6.1.1.4'
S S 0.1246 0.1234 'International Tables Vol C Tables 4.2.6.8 and 6.1.1.4'
Ni Ni 0.3393 1.1124 'International Tables Vol C Tables 4.2.6.8 and 6.1.1.4'

loop_
_geom_angle_atom_site_label_1
_geom_angle_atom_site_label_2
_geom_angle_atom_site_label_3
_geom_angle
_geom_angle_site_symmetry_1
_geom_angle_site_symmetry_3
_geom_angle_publ_flag
N1 Ni1 N2 95.02(8) . . ?
N1 Ni1 S1 94.57(6) . . ?
N2 Ni1 S1 169.82(6) . . ?
N1 Ni1 S2 172.66(6) . . ?
N2 Ni1 S2 87.49(6) . . ?
S1 Ni1 S2 83.40(2) . . ?
C6 C1 C2 119.8(2) . . ?
C6 C1 C7 116.4(2) . . ?
C2 C1 C7 123.8(2) . . ?
C3 C2 C1 117.9(2) . . ?
C3 C2 S1 116.82(18) . . ?
C1 C2 S1 125.28(17) . . ?
C4 C3 C2 121.3(2) . . ?
C4 C3 H1 119.4 . . ?
C2 C3 H1 119.4 . . ?
C3 C4 C5 120.6(2) . . ?
C3 C4 H2 119.7 . . ?
C5 C4 H2 119.7 . . ?
C6 C5 C4 119.1(2) . . ?
C6 C5 H3 120.4 . . ?
C4 C5 H3 120.4 . . ?
C5 C6 C1 121.2(2) . . ?
C5 C6 H4 119.4 . . ?
C1 C6 H4 119.4 . . ?
C2 S1 Ni1 113.41(8) . . ?
N1 C7 C1 127.4(2) . . ?
N1 C7 H5 116.3 . . ?
C1 C7 H5 116.3 . . ?
C7 N1 O1 108.88(18) . . ?
C7 N1 Ni1 134.15(17) . . ?
O1 N1 Ni1 116.45(14) . . ?
C8 O1 N1 109.40(16) . . ?
O1 C8 C9 111.44(19) . . ?
O1 C8 H6 109.3 . . ?
C9 C8 H6 109.3 . . ?
O1 C8 H7 109.3 . . ?
C9 C8 H7 109.3 . . ?
H6 C8 H7 108.0 . . ?
O2 C9 C8 109.92(19) . . ?
O2 C9 H8 109.7 . . ?
C8 C9 H8 109.7 . . ?
O2 C9 H9 109.7 . . ?
C8 C9 H9 109.7 . . ?
H8 C9 H9 108.2 . . ?
N2 O2 C9 111.87(17) . . ?
C10 N2 O2 108.99(18) . . ?
C10 N2 Ni1 128.03(16) . . ?
O2 N2 Ni1 122.97(14) . . ?
N2 C10 C11 123.6(2) . . ?
N2 C10 H10 118.2 . . ?
C11 C10 H10 118.2 . . ?
C16 C11 C12 119.7(2) . . ?
C16 C11 C10 117.8(2) . . ?
C12 C11 C10 122.3(2) . . ?
C13 C12 C11 118.5(2) . . ?
C13 C12 S2 119.04(18) . . ?
C11 C12 S2 122.40(17) . . ?
C14 C13 C12 120.6(2) . . ?
C14 C13 H11 119.7 . . ?
C12 C13 H11 119.7 . . ?
C13 C14 C15 120.9(2) . . ?
C13 C14 H12 119.6 . . ?
C15 C14 H12 119.6 . . ?
C16 C15 C14 119.2(2) . . ?
C16 C15 H13 120.4 . . ?
C14 C15 H13 120.4 . . ?
C15 C16 C11 121.0(2) . . ?
C15 C16 H14 119.5 . . ?
C11 C16 H14 119.5 . . ?
C12 S2 Ni1 101.58(8) . . ?

loop_
_geom_bond_atom_site_label_1
_geom_bond_atom_site_label_2
_geom_bond_distance
_geom_bond_site_symmetry_2
_geom_bond_publ_flag
Ni1 N1 1.897(2) . ?
Ni1 N2 1.9462(19) . ?
Ni1 S1 2.1399(6) . ?
Ni1 S2 2.1973(7) . ?
C1 C6 1.411(3) . ?
C1 C2 1.411(3) . ?
C1 C7 1.429(3) . ?
C2 C3 1.408(3) . ?
C2 S1 1.733(2) . ?
C3 C4 1.383(4) . ?
C3 H1 0.9500 . ?
C4 C5 1.399(4) . ?
C4 H2 0.9500 . ?
C5 C6 1.376(4) . ?
C5 H3 0.9500 . ?
C6 H4 0.9500 . ?
C7 N1 1.291(3) . ?
C7 H5 0.9500 . ?
N1 O1 1.440(2) . ?
O1 C8 1.440(3) . ?
C8 C9 1.505(4) . ?
C8 H6 0.9900 . ?
C8 H7 0.9900 . ?
C9 O2 1.428(3) . ?
C9 H8 0.9900 . ?
C9 H9 0.9900 . ?
O2 N2 1.421(2) . ?
N2 C10 1.286(3) . ?
C10 C11 1.445(3) . ?
C10 H10 0.9500 . ?
C11 C16 1.405(3) . ?
C11 C12 1.410(3) . ?
C12 C13 1.404(3) . ?
C12 S2 1.756(2) . ?
C13 C14 1.386(3) . ?
C13 H11 0.9500 . ?
C14 C15 1.391(4) . ?
C14 H12 0.9500 . ?
C15 C16 1.381(4) . ?
C15 H13 0.9500 . ?
C16 H14 0.9500 . ?

loop_
_geom_torsion_atom_site_label_1
_geom_torsion_atom_site_label_2
_geom_torsion_atom_site_label_3
_geom_torsion_atom_site_label_4
_geom_torsion
_geom_torsion_site_symmetry_1
_geom_torsion_site_symmetry_2
_geom_torsion_site_symmetry_3
_geom_torsion_site_symmetry_4
_geom_torsion_publ_flag
C6 C1 C2 C3 4.4(3) . . . . ?
C7 C1 C2 C3 -173.99(19) . . . . ?
C6 C1 C2 S1 -173.30(16) . . . . ?
C7 C1 C2 S1 8.3(3) . . . . ?
C1 C2 C3 C4 -2.8(3) . . . . ?
S1 C2 C3 C4 175.14(17) . . . . ?
C2 C3 C4 C5 -0.5(3) . . . . ?
C3 C4 C5 C6 2.1(4) . . . . ?
C4 C5 C6 C1 -0.4(3) . . . . ?
C2 C1 C6 C5 -2.9(3) . . . . ?
C7 C1 C6 C5 175.6(2) . . . . ?
C3 C2 S1 Ni1 -178.92(14) . . . . ?
C1 C2 S1 Ni1 -1.2(2) . . . . ?
N1 Ni1 S1 C2 -6.71(10) . . . . ?
N2 Ni1 S1 C2 -167.1(3) . . . . ?
S2 Ni1 S1 C2 166.20(8) . . . . ?
C6 C1 C7 N1 177.7(2) . . . . ?
C2 C1 C7 N1 -3.8(3) . . . . ?
C1 C7 N1 O1 178.91(19) . . . . ?
C1 C7 N1 Ni1 -9.9(3) . . . . ?
N2 Ni1 N1 C7 -170.0(2) . . . . ?
S1 Ni1 N1 C7 13.4(2) . . . . ?
S2 Ni1 N1 C7 -60.2(6) . . . . ?
N2 Ni1 N1 O1 0.67(14) . . . . ?
S1 Ni1 N1 O1 -175.92(12) . . . . ?
S2 Ni1 N1 O1 110.4(4) . . . . ?
C7 N1 O1 C8 -104.9(2) . . . . ?
Ni1 N1 O1 C8 82.15(19) . . . . ?
N1 O1 C8 C9 -63.5(2) . . . . ?
O1 C8 C9 O2 -49.2(3) . . . . ?
C8 C9 O2 N2 84.5(2) . . . . ?
C9 O2 N2 C10 -178.4(2) . . . . ?
C9 O2 N2 Ni1 2.8(3) . . . . ?
N1 Ni1 N2 C10 125.5(2) . . . . ?
S1 Ni1 N2 C10 -74.1(4) . . . . ?
S2 Ni1 N2 C10 -47.6(2) . . . . ?
N1 Ni1 N2 O2 -55.92(17) . . . . ?
S1 Ni1 N2 O2 104.5(3) . . . . ?
S2 Ni1 N2 O2 130.99(16) . . . . ?
O2 N2 C10 C11 -170.4(2) . . . . ?
Ni1 N2 C10 C11 8.3(3) . . . . ?
N2 C10 C11 C16 -156.0(2) . . . . ?
N2 C10 C11 C12 29.0(4) . . . . ?
C16 C11 C12 C13 -0.2(3) . . . . ?
C10 C11 C12 C13 174.7(2) . . . . ?
C16 C11 C12 S2 -178.62(18) . . . . ?
C10 C11 C12 S2 -3.7(3) . . . . ?
C11 C12 C13 C14 1.4(4) . . . . ?
S2 C12 C13 C14 179.88(19) . . . . ?
C12 C13 C14 C15 -0.9(4) . . . . ?
C13 C14 C15 C16 -0.8(4) . . . . ?
C14 C15 C16 C11 2.0(4) . . . . ?
C12 C11 C16 C15 -1.5(4) . . . . ?
C10 C11 C16 C15 -176.6(2) . . . . ?
C13 C12 S2 Ni1 139.96(18) . . . . ?
C11 C12 S2 Ni1 -41.6(2) . . . . ?
N1 Ni1 S2 C12 -57.1(5) . . . . ?
N2 Ni1 S2 C12 53.16(9) . . . . ?
S1 Ni1 S2 C12 -131.39(8) . . . . ?
